data_7708832
loop_
_publ_author_name
'Fazekas, Eszter'
'Jenkins, David T.'
'Forbes, Andrew A.'
'Gallagher, Brendan'
'Rosair, Georgina'
'McIntosh, Ruaraidh D.'

_publ_section_title
;
 Amino acid-derived bisphenolate palladium complexes as C-C coupling
 catalysts
;
_journal_name_full 'Dalton Transactions'
_journal_paper_doi 10.1039/D1DT03068J
_journal_year 2021
_chemical_absolute_configuration ad
_chemical_formula_moiety 'C46 H62 N2 O4 Pd'
_chemical_formula_sum 'C46 H62 N2 O4 Pd'
_chemical_formula_weight 813.37
_space_group_crystal_system monoclinic
_space_group_IT_number 4
_space_group_name_Hall 'P 2yb'
_space_group_name_H-M_alt 'P 1 21 1'
_atom_sites_solution_hydrogens geom
_atom_sites_solution_primary dual
_audit_creation_date 2020-11-27
_audit_creation_method
;
Olex2 1.3
(compiled 2020.07.31 svn.rc2a77460 for OlexSys, GUI svn.r6145)
;
_audit_update_record
;
2021-02-01 deposited with the CCDC.	2021-11-12 downloaded from the CCDC.
;
_cell_angle_alpha 90
_cell_angle_beta 112.5780(10)
_cell_angle_gamma 90
_cell_formula_units_Z 2
_cell_length_a 13.3749(3)
_cell_length_b 10.4918(2)
_cell_length_c 16.3394(3)
_cell_measurement_reflns_used 2343
_cell_measurement_temperature 100.0
_cell_measurement_theta_max 50.88
_cell_measurement_theta_min 3.66
_cell_volume 2117.13(8)
_computing_cell_refinement 'SAINT V8.40A (Bruker, 2019)'
_computing_data_reduction 'SAINT V8.40A (Bruker, 2019)'
_computing_molecular_graphics 'Olex2 1.3 (Dolomanov et al., 2009)'
_computing_publication_material 'Olex2 1.3 (Dolomanov et al., 2009)'
_computing_structure_refinement 'XL  (Sheldrick, 2008)'
_computing_structure_solution 'SHELXT  (Sheldrick, 2015)'
_diffrn_ambient_temperature 100.0
_diffrn_detector 'Bruker PhotonIII detector'
_diffrn_detector_type 'CCD area detector'
_diffrn_measured_fraction_theta_full 0.997
_diffrn_measured_fraction_theta_max 0.995
_diffrn_measurement_device 'three-circle diffractometer'
_diffrn_measurement_device_type 'Bruker D8Venture'
_diffrn_measurement_method '\w and \f scans'
_diffrn_radiation_monochromator 'mirror optics'
_diffrn_radiation_probe x-ray
_diffrn_radiation_type CuK\a
_diffrn_radiation_wavelength 1.54178
_diffrn_reflns_av_R_equivalents 0.0358
_diffrn_reflns_av_unetI/netI 0.0312
_diffrn_reflns_Laue_measured_fraction_full 0.997
_diffrn_reflns_Laue_measured_fraction_max 0.995
_diffrn_reflns_limit_h_max 15
_diffrn_reflns_limit_h_min -16
_diffrn_reflns_limit_k_max 13
_diffrn_reflns_limit_k_min -13
_diffrn_reflns_limit_l_max 20
_diffrn_reflns_limit_l_min -20
_diffrn_reflns_number 56149
_diffrn_reflns_point_group_measured_fraction_full 0.964
_diffrn_reflns_point_group_measured_fraction_max 0.957
_diffrn_reflns_theta_full 67.679
_diffrn_reflns_theta_max 74.889
_diffrn_reflns_theta_min 5.430
_diffrn_source 'microfocus sealed X-ray tube'
_diffrn_source_current 1.1
_diffrn_source_power 0.055
_diffrn_source_type 'Incoatec I\ms'
_diffrn_source_voltage 50.0
_diffrn_standards_number 0
_exptl_absorpt_coefficient_mu 3.867
_exptl_absorpt_correction_T_max 0.7538
_exptl_absorpt_correction_T_min 0.4137
_exptl_absorpt_correction_type multi-scan
_exptl_absorpt_process_details
;
SADABS-2016/2 (Bruker,2016/2) was used for absorption correction.
wR2(int) was 0.1467 before and 0.0840 after correction.
The Ratio of minimum to maximum transmission is 0.5488.
The \l/2 correction factor is Not present.
;
_exptl_crystal_colour orange
_exptl_crystal_colour_primary orange
_exptl_crystal_density_diffrn 1.276
_exptl_crystal_description needle
_exptl_crystal_F_000 860
_exptl_crystal_size_max 0.1
_exptl_crystal_size_mid 0.03
_exptl_crystal_size_min 0.03
_refine_diff_density_max 0.347
_refine_diff_density_min -0.489
_refine_diff_density_rms 0.045
_refine_ls_abs_structure_details
;
 Refined as an inversion twin.
;
_refine_ls_abs_structure_Flack 0.026(4)
_refine_ls_extinction_method none
_refine_ls_goodness_of_fit_ref 1.035
_refine_ls_hydrogen_treatment constr
_refine_ls_matrix_type full
_refine_ls_number_parameters 492
_refine_ls_number_reflns 8347
_refine_ls_number_restraints 1
_refine_ls_restrained_S_all 1.035
_refine_ls_R_factor_all 0.0180
_refine_ls_R_factor_gt 0.0179
_refine_ls_shift/su_max 0.003
_refine_ls_shift/su_mean 0.000
_refine_ls_structure_factor_coef Fsqd
_refine_ls_weighting_details 'w=1/[\s^2^(Fo^2^)+(0.0139P)^2^+0.5721P] where P=(Fo^2^+2Fc^2^)/3'
_refine_ls_weighting_scheme calc
_refine_ls_wR_factor_gt 0.0444
_refine_ls_wR_factor_ref 0.0444
_reflns_Friedel_coverage 0.820
_reflns_Friedel_fraction_full 0.928
_reflns_Friedel_fraction_max 0.914
_reflns_number_gt 8317
_reflns_number_total 8347
_reflns_threshold_expression 'I > 2\s(I)'
_cod_data_source_file d1dt03068j2.cif
_cod_data_source_block ef125
_cod_original_cell_volume 2117.13(7)
_cod_database_code 7708832
_shelx_shelxl_version_number 2018/3
_shelx_space_group_comment
;
The symmetry employed for this shelxl refinement is uniquely defined
by the following loop, which should always be used as a source of
symmetry information in preference to the above space-group names.
They are only intended as comments.
;
_shelx_estimated_absorpt_t_max 0.893
_shelx_estimated_absorpt_t_min 0.698
_olex2_refinement_description
;
1. Twinned data refinement
 Scales: 0.974(4)
 0.026(4)
2. Fixed Uiso
 At 1.2 times of:
  All C(H) groups, All C(H,H) groups
 At 1.5 times of:
  All C(H,H,H) groups
3.a Ternary CH refined with riding coordinates:
 C23(H23)
3.b Secondary CH2 refined with riding coordinates:
 C7(H7A,H7B), C8(H8A,H8B), C24(H24A,H24B), C32(H32A,H32B)
3.c Aromatic/amide H refined with riding coordinates:
 C3(H3), C5(H5), C12(H12), C14(H14), C26(H26), C27(H27), C28(H28), C29(H29),
 C30(H30), C42(H42), C43(H43), C44(H44), C45(H45), C46(H46)
3.d Idealised Me refined as rotating group:
 C16(H16A,H16B,H16C), C17(H17A,H17B,H17C), C18(H18A,H18B,H18C), C20(H20A,H20B,
 H20C), C21(H21A,H21B,H21C), C22(H22A,H22B,H22C), C33(H33A,H33B,H33C), C35(H35A,
 H35B,H35C), C36(H36A,H36B,H36C), C37(H37A,H37B,H37C), C39(H39A,H39B,H39C),
 C40(H40A,H40B,H40C), C41(H41A,H41B,H41C)
;
_olex2_submission_special_instructions 'No special instructions were received'

loop_
_space_group_symop_operation_xyz
'x, y, z'
'-x, y+1/2, -z'

loop_
_atom_site_label
_atom_site_type_symbol
_atom_site_fract_x
_atom_site_fract_y
_atom_site_fract_z
_atom_site_U_iso_or_equiv
_atom_site_adp_type
_atom_site_occupancy
_atom_site_site_symmetry_order
_atom_site_calc_flag
_atom_site_refinement_flags_posn
_atom_site_refinement_flags_adp
_atom_site_refinement_flags_occupancy
_atom_site_disorder_assembly
_atom_site_disorder_group
Pd1 Pd 0.71294(2) 0.70765(2) 0.32078(2) 0.01019(5) Uani 1 1 d . . . . .
O1 O 0.78996(12) 0.79120(15) 0.43884(10) 0.0127(3) Uani 1 1 d . . . . .
N1 N 0.57640(14) 0.66646(17) 0.34548(11) 0.0105(3) Uani 1 1 d . . . . .
C1 C 0.77732(17) 0.7509(2) 0.51224(14) 0.0108(4) Uani 1 1 d . . . . .
O2 O 0.64901(12) 0.62606(15) 0.20037(10) 0.0153(3) Uani 1 1 d . . . . .
N2 N 0.84453(15) 0.75570(19) 0.29186(12) 0.0147(4) Uani 1 1 d . . . . .
C2 C 0.86598(17) 0.7478(2) 0.59563(14) 0.0116(4) Uani 1 1 d . . . . .
O3 O 0.48720(14) 0.45354(17) 0.46095(11) 0.0213(3) Uani 1 1 d . . . . .
C3 C 0.84608(14) 0.7031(3) 0.66881(12) 0.0123(3) Uani 1 1 d . . . . .
H3 H 0.905155 0.699302 0.724534 0.015 Uiso 1 1 calc R U . . .
O4 O 0.37676(13) 0.52738(16) 0.32773(11) 0.0166(3) Uani 1 1 d . . . . .
C4 C 0.74437(18) 0.6638(2) 0.66455(14) 0.0127(4) Uani 1 1 d . . . . .
C5 C 0.65829(17) 0.67374(19) 0.58278(14) 0.0126(4) Uani 1 1 d . . . . .
H5 H 0.587659 0.650099 0.577900 0.015 Uiso 1 1 calc R U . . .
C6 C 0.67362(15) 0.7175(3) 0.50843(12) 0.0112(4) Uani 1 1 d . . . . .
C7 C 0.57832(17) 0.74189(19) 0.42406(14) 0.0122(4) Uani 1 1 d . . . . .
H7A H 0.577015 0.833686 0.409647 0.015 Uiso 1 1 calc R U . . .
H7B H 0.511437 0.722926 0.434136 0.015 Uiso 1 1 calc R U . . .
C8 C 0.48777(15) 0.7218(3) 0.26497(13) 0.0123(4) Uani 1 1 d . . . . .
H8A H 0.421015 0.727865 0.277304 0.015 Uiso 1 1 calc R U . . .
H8B H 0.508735 0.809553 0.255917 0.015 Uiso 1 1 calc R U . . .
C9 C 0.46217(18) 0.6488(2) 0.18046(14) 0.0125(4) Uani 1 1 d . . . . .
C10 C 0.54351(18) 0.6092(2) 0.15121(14) 0.0128(4) Uani 1 1 d . . . . .
C11 C 0.5112(2) 0.5500(2) 0.06646(15) 0.0151(4) Uani 1 1 d . . . . .
C12 C 0.4008(2) 0.5330(2) 0.01753(15) 0.0180(5) Uani 1 1 d . . . . .
H12 H 0.379619 0.491940 -0.038405 0.022 Uiso 1 1 calc R U . . .
C13 C 0.31916(19) 0.5727(2) 0.04562(15) 0.0170(4) Uani 1 1 d . . . . .
C14 C 0.35319(18) 0.6299(2) 0.12828(15) 0.0151(4) Uani 1 1 d . . . . .
H14 H 0.300307 0.657306 0.150063 0.018 Uiso 1 1 calc R U . . .
C15 C 0.1989(2) 0.5490(2) -0.01102(16) 0.0204(5) Uani 1 1 d . . . . .
C16 C 0.1684(2) 0.4150(3) 0.0072(2) 0.0325(6) Uani 1 1 d . . . . .
H16A H 0.213781 0.352553 -0.007036 0.049 Uiso 1 1 calc R U . . .
H16B H 0.092098 0.398886 -0.029500 0.049 Uiso 1 1 calc R U . . .
H16C H 0.179775 0.407462 0.069965 0.049 Uiso 1 1 calc R U . . .
C17 C 0.1267(2) 0.6458(3) 0.0104(2) 0.0387(7) Uani 1 1 d . . . . .
H17A H 0.133449 0.634181 0.071846 0.058 Uiso 1 1 calc R U . . .
H17B H 0.051113 0.632659 -0.029655 0.058 Uiso 1 1 calc R U . . .
H17C H 0.149162 0.732355 0.002772 0.058 Uiso 1 1 calc R U . . .
C18 C 0.1764(2) 0.5622(4) -0.10995(18) 0.0382(8) Uani 1 1 d . . . . .
H18A H 0.204205 0.644222 -0.120678 0.057 Uiso 1 1 calc R U . . .
H18B H 0.098152 0.557906 -0.144233 0.057 Uiso 1 1 calc R U . . .
H18C H 0.212355 0.492806 -0.128206 0.057 Uiso 1 1 calc R U . . .
C19 C 0.5947(2) 0.5114(2) 0.02745(15) 0.0188(5) Uani 1 1 d . . . . .
C20 C 0.6759(2) 0.4136(3) 0.08712(17) 0.0228(5) Uani 1 1 d . . . . .
H20A H 0.710758 0.448529 0.147082 0.034 Uiso 1 1 calc R U . . .
H20B H 0.731066 0.395243 0.062985 0.034 Uiso 1 1 calc R U . . .
H20C H 0.637593 0.334899 0.089287 0.034 Uiso 1 1 calc R U . . .
C21 C 0.5426(2) 0.4484(3) -0.06455(17) 0.0263(6) Uani 1 1 d . . . . .
H21A H 0.501275 0.373259 -0.060390 0.039 Uiso 1 1 calc R U . . .
H21B H 0.599396 0.422555 -0.085148 0.039 Uiso 1 1 calc R U . . .
H21C H 0.493961 0.509341 -0.106586 0.039 Uiso 1 1 calc R U . . .
C22 C 0.6535(2) 0.6324(2) 0.01595(16) 0.0225(5) Uani 1 1 d . . . . .
H22A H 0.602011 0.687543 -0.029023 0.034 Uiso 1 1 calc R U . . .
H22B H 0.712153 0.608284 -0.002913 0.034 Uiso 1 1 calc R U . . .
H22C H 0.683627 0.678177 0.072465 0.034 Uiso 1 1 calc R U . . .
C23 C 0.56303(17) 0.5252(2) 0.35502(14) 0.0118(4) Uani 1 1 d . . . . .
H23 H 0.538634 0.488034 0.294093 0.014 Uiso 1 1 calc R U . . .
C24 C 0.66799(18) 0.4558(2) 0.41144(15) 0.0149(4) Uani 1 1 d . . . . .
H24A H 0.730554 0.499916 0.405975 0.018 Uiso 1 1 calc R U . . .
H24B H 0.677257 0.458103 0.474520 0.018 Uiso 1 1 calc R U . . .
C25 C 0.6653(2) 0.3189(2) 0.38196(18) 0.0145(5) Uani 1 1 d . . . . .
C26 C 0.6581(2) 0.2920(3) 0.29665(17) 0.0168(5) Uani 1 1 d . . . . .
H26 H 0.651979 0.359863 0.256498 0.020 Uiso 1 1 calc R U . . .
C27 C 0.6597(2) 0.1671(2) 0.26951(18) 0.0209(5) Uani 1 1 d . . . . .
H27 H 0.655497 0.149888 0.211179 0.025 Uiso 1 1 calc R U . . .
C28 C 0.6676(2) 0.0670(2) 0.32724(19) 0.0233(5) Uani 1 1 d . . . . .
H28 H 0.668769 -0.018617 0.308677 0.028 Uiso 1 1 calc R U . . .
C29 C 0.6737(3) 0.0929(3) 0.4116(2) 0.0257(6) Uani 1 1 d . . . . .
H29 H 0.679224 0.024661 0.451367 0.031 Uiso 1 1 calc R U . . .
C30 C 0.67170(18) 0.2176(3) 0.43909(14) 0.0214(5) Uani 1 1 d . . . . .
H30 H 0.674753 0.234142 0.497163 0.026 Uiso 1 1 calc R U . . .
C31 C 0.47370(18) 0.4966(2) 0.38943(15) 0.0139(4) Uani 1 1 d . . . . .
C32 C 0.28262(19) 0.5058(2) 0.35023(16) 0.0180(5) Uani 1 1 d . . . . .
H32A H 0.279614 0.570076 0.393575 0.022 Uiso 1 1 calc R U . . .
H32B H 0.285778 0.419888 0.376202 0.022 Uiso 1 1 calc R U . . .
C33 C 0.1851(2) 0.5174(3) 0.26462(19) 0.0292(6) Uani 1 1 d . . . . .
H33A H 0.190815 0.455505 0.221685 0.044 Uiso 1 1 calc R U . . .
H33B H 0.181799 0.603748 0.240884 0.044 Uiso 1 1 calc R U . . .
H33C H 0.119280 0.500407 0.275611 0.044 Uiso 1 1 calc R U . . .
C34 C 0.72320(18) 0.6152(2) 0.74523(14) 0.0150(4) Uani 1 1 d . . . . .
C35 C 0.6773(2) 0.4793(2) 0.72652(16) 0.0229(5) Uani 1 1 d . . . . .
H35A H 0.608363 0.480257 0.675186 0.034 Uiso 1 1 calc R U . . .
H35B H 0.665605 0.446957 0.778403 0.034 Uiso 1 1 calc R U . . .
H35C H 0.728765 0.423886 0.714024 0.034 Uiso 1 1 calc R U . . .
C36 C 0.63993(16) 0.7020(4) 0.76176(13) 0.0213(4) Uani 1 1 d . . . . .
H36A H 0.667540 0.789518 0.771983 0.032 Uiso 1 1 calc R U . . .
H36B H 0.627768 0.671677 0.813923 0.032 Uiso 1 1 calc R U . . .
H36C H 0.571523 0.699948 0.709897 0.032 Uiso 1 1 calc R U . . .
C37 C 0.82627(19) 0.6125(3) 0.82989(15) 0.0194(5) Uani 1 1 d . . . . .
H37A H 0.879431 0.555331 0.821364 0.029 Uiso 1 1 calc R U . . .
H37B H 0.808672 0.581717 0.879410 0.029 Uiso 1 1 calc R U . . .
H37C H 0.856587 0.698605 0.843010 0.029 Uiso 1 1 calc R U . . .
C38 C 0.97895(17) 0.7949(2) 0.60555(14) 0.0140(4) Uani 1 1 d . . . . .
C39 C 1.02277(15) 0.7110(4) 0.54963(13) 0.0189(4) Uani 1 1 d . . . . .
H39A H 0.971883 0.712467 0.487628 0.028 Uiso 1 1 calc R U . . .
H39B H 1.031181 0.623263 0.571863 0.028 Uiso 1 1 calc R U . . .
H39C H 1.093167 0.743759 0.553776 0.028 Uiso 1 1 calc R U . . .
C40 C 0.97274(19) 0.9348(2) 0.57572(16) 0.0175(5) Uani 1 1 d . . . . .
H40A H 1.043132 0.961193 0.575931 0.026 Uiso 1 1 calc R U . . .
H40B H 0.953781 0.988893 0.616520 0.026 Uiso 1 1 calc R U . . .
H40C H 0.917370 0.943469 0.515719 0.026 Uiso 1 1 calc R U . . .
C41 C 1.06089(18) 0.7893(3) 0.70186(15) 0.0202(5) Uani 1 1 d . . . . .
H41A H 1.130144 0.825086 0.705465 0.030 Uiso 1 1 calc R U . . .
H41B H 1.071378 0.700487 0.721907 0.030 Uiso 1 1 calc R U . . .
H41C H 1.033448 0.838814 0.739679 0.030 Uiso 1 1 calc R U . . .
C42 C 0.86928(18) 0.6856(2) 0.23360(15) 0.0186(6) Uani 1 1 d . . . . .
H42 H 0.825268 0.614284 0.206406 0.022 Uiso 1 1 calc R U . . .
C43 C 0.95716(17) 0.7142(4) 0.21204(14) 0.0235(4) Uani 1 1 d . . . . .
H43 H 0.972653 0.664084 0.169933 0.028 Uiso 1 1 calc R U . . .
C44 C 1.0222(2) 0.8169(3) 0.25267(18) 0.0258(5) Uani 1 1 d . . . . .
H44 H 1.083451 0.837683 0.239380 0.031 Uiso 1 1 calc R U . . .
C45 C 0.9968(2) 0.8887(3) 0.31269(18) 0.0243(5) Uani 1 1 d . . . . .
H45 H 1.040463 0.959450 0.341508 0.029 Uiso 1 1 calc R U . . .
C46 C 0.9068(2) 0.8563(2) 0.33042(16) 0.0191(5) Uani 1 1 d . . . . .
H46 H 0.888591 0.906681 0.371006 0.023 Uiso 1 1 calc R U . . .

loop_
_atom_site_aniso_label
_atom_site_aniso_U_11
_atom_site_aniso_U_22
_atom_site_aniso_U_33
_atom_site_aniso_U_23
_atom_site_aniso_U_13
_atom_site_aniso_U_12
Pd1 0.01049(7) 0.00999(7) 0.01055(7) -0.00028(7) 0.00454(5) -0.00036(7)
O1 0.0146(7) 0.0127(7) 0.0109(7) -0.0005(6) 0.0049(6) -0.0037(6)
N1 0.0096(8) 0.0099(8) 0.0117(8) 0.0000(6) 0.0037(7) -0.0001(6)
C1 0.0137(10) 0.0084(9) 0.0112(9) -0.0004(7) 0.0056(8) 0.0009(7)
O2 0.0129(7) 0.0196(8) 0.0125(7) -0.0046(6) 0.0038(6) 0.0002(6)
N2 0.0139(8) 0.0173(8) 0.0133(8) 0.0027(7) 0.0057(7) 0.0001(7)
C2 0.0105(9) 0.0106(9) 0.0139(9) -0.0014(7) 0.0048(8) 0.0002(7)
O3 0.0215(8) 0.0261(9) 0.0153(7) 0.0040(6) 0.0060(6) -0.0060(7)
C3 0.0124(8) 0.0112(8) 0.0128(8) -0.0004(12) 0.0043(6) -0.0007(12)
O4 0.0122(7) 0.0200(8) 0.0184(8) 0.0046(6) 0.0069(6) -0.0001(6)
C4 0.0157(10) 0.0107(9) 0.0127(10) -0.0006(7) 0.0065(8) -0.0001(8)
C5 0.0119(9) 0.0120(11) 0.0150(9) -0.0025(7) 0.0063(8) -0.0021(7)
C6 0.0121(8) 0.0086(10) 0.0122(8) -0.0021(10) 0.0041(7) -0.0019(10)
C7 0.0110(9) 0.0127(12) 0.0134(9) -0.0020(7) 0.0051(8) 0.0004(7)
C8 0.0122(8) 0.0099(12) 0.0144(8) 0.0001(9) 0.0048(7) 0.0013(9)
C9 0.0151(10) 0.0099(9) 0.0109(9) 0.0023(8) 0.0035(8) 0.0007(8)
C10 0.0151(10) 0.0104(9) 0.0111(10) 0.0010(8) 0.0032(8) 0.0004(8)
C11 0.0207(11) 0.0117(10) 0.0129(10) 0.0010(8) 0.0063(9) 0.0005(9)
C12 0.0228(12) 0.0168(11) 0.0114(10) -0.0013(8) 0.0031(9) -0.0022(9)
C13 0.0174(11) 0.0167(11) 0.0127(10) 0.0026(8) 0.0012(9) -0.0018(9)
C14 0.0148(10) 0.0147(11) 0.0155(10) 0.0030(8) 0.0055(8) 0.0007(8)
C15 0.0178(11) 0.0244(13) 0.0146(11) 0.0000(9) 0.0012(9) -0.0038(9)
C16 0.0249(13) 0.0309(15) 0.0360(15) 0.0049(12) 0.0054(11) -0.0090(12)
C17 0.0177(12) 0.0447(17) 0.0388(16) -0.0106(14) -0.0058(11) 0.0051(12)
C18 0.0247(14) 0.066(2) 0.0155(12) 0.0038(13) -0.0015(10) -0.0160(14)
C19 0.0242(12) 0.0196(12) 0.0135(10) -0.0034(9) 0.0083(9) 0.0014(10)
C20 0.0276(12) 0.0223(12) 0.0208(12) -0.0005(10) 0.0117(10) 0.0067(10)
C21 0.0316(14) 0.0315(14) 0.0163(12) -0.0079(10) 0.0099(10) 0.0012(12)
C22 0.0282(13) 0.0250(13) 0.0183(11) -0.0007(9) 0.0134(10) -0.0001(10)
C23 0.0123(10) 0.0099(10) 0.0127(9) -0.0001(8) 0.0041(8) -0.0007(8)
C24 0.0136(10) 0.0110(10) 0.0170(10) 0.0014(8) 0.0024(8) 0.0016(8)
C25 0.0112(10) 0.0094(11) 0.0205(13) 0.0020(9) 0.0036(9) 0.0004(8)
C26 0.0172(11) 0.0126(12) 0.0244(13) 0.0024(10) 0.0122(10) 0.0021(9)
C27 0.0202(11) 0.0187(13) 0.0280(13) -0.0038(9) 0.0139(10) 0.0000(9)
C28 0.0216(12) 0.0104(12) 0.0350(15) -0.0020(10) 0.0076(11) 0.0008(9)
C29 0.0284(14) 0.0158(13) 0.0281(15) 0.0050(11) 0.0053(12) -0.0010(10)
C30 0.0251(10) 0.0162(12) 0.0192(9) 0.0013(12) 0.0044(8) -0.0015(13)
C31 0.0149(10) 0.0103(10) 0.0160(10) -0.0025(8) 0.0053(8) -0.0029(8)
C32 0.0164(10) 0.0180(11) 0.0242(12) 0.0034(9) 0.0130(9) 0.0003(9)
C33 0.0161(11) 0.0417(16) 0.0307(14) 0.0120(12) 0.0101(11) 0.0042(11)
C34 0.0140(10) 0.0181(10) 0.0138(10) 0.0023(8) 0.0064(8) -0.0018(9)
C35 0.0252(12) 0.0221(13) 0.0213(12) 0.0036(9) 0.0087(10) -0.0082(10)
C36 0.0182(9) 0.0321(12) 0.0160(9) 0.0016(14) 0.0093(7) 0.0012(14)
C37 0.0177(11) 0.0268(12) 0.0134(10) 0.0024(9) 0.0058(9) -0.0019(9)
C38 0.0119(10) 0.0162(10) 0.0143(10) 0.0003(8) 0.0055(8) -0.0013(8)
C39 0.0159(8) 0.0222(10) 0.0220(9) 0.0020(14) 0.0112(7) 0.0042(14)
C40 0.0167(11) 0.0160(11) 0.0196(11) -0.0018(9) 0.0066(9) -0.0048(9)
C41 0.0108(10) 0.0306(13) 0.0176(11) 0.0006(10) 0.0037(9) -0.0032(9)
C42 0.0159(9) 0.0214(17) 0.0186(10) 0.0000(9) 0.0067(8) 0.0027(9)
C43 0.0206(9) 0.0296(12) 0.0241(10) 0.0010(15) 0.0129(8) 0.0056(15)
C44 0.0186(12) 0.0314(15) 0.0327(14) 0.0069(11) 0.0156(10) 0.0001(10)
C45 0.0220(12) 0.0242(13) 0.0285(13) 0.0029(10) 0.0117(10) -0.0048(10)
C46 0.0209(11) 0.0185(11) 0.0193(11) 0.0018(9) 0.0094(9) -0.0032(9)

loop_
_atom_type_symbol
_atom_type_description
_atom_type_scat_dispersion_real
_atom_type_scat_dispersion_imag
_atom_type_scat_source
C C 0.0181 0.0091 'International Tables Vol C Tables 4.2.6.8 and 6.1.1.4'
H H 0.0000 0.0000 'International Tables Vol C Tables 4.2.6.8 and 6.1.1.4'
N N 0.0311 0.0180 'International Tables Vol C Tables 4.2.6.8 and 6.1.1.4'
O O 0.0492 0.0322 'International Tables Vol C Tables 4.2.6.8 and 6.1.1.4'
Pd Pd 0.1215 3.9337 'International Tables Vol C Tables 4.2.6.8 and 6.1.1.4'

loop_
_geom_angle_atom_site_label_1
_geom_angle_atom_site_label_2
_geom_angle_atom_site_label_3
_geom_angle
_geom_angle_site_symmetry_1
_geom_angle_site_symmetry_3
_geom_angle_publ_flag
O1 Pd1 N1 94.00(7) . . ?
O1 Pd1 O2 174.46(6) . . ?
O1 Pd1 N2 86.84(7) . . ?
O2 Pd1 N1 91.51(7) . . ?
O2 Pd1 N2 87.68(7) . . ?
N2 Pd1 N1 177.11(8) . . ?
C1 O1 Pd1 121.84(13) . . ?
C7 N1 Pd1 109.37(12) . . ?
C7 N1 C8 107.03(16) . . ?
C7 N1 C23 113.19(16) . . ?
C8 N1 Pd1 101.96(12) . . ?
C23 N1 Pd1 112.05(13) . . ?
C23 N1 C8 112.56(17) . . ?
O1 C1 C2 121.24(19) . . ?
O1 C1 C6 119.91(18) . . ?
C6 C1 C2 118.76(19) . . ?
C10 O2 Pd1 126.65(14) . . ?
C42 N2 Pd1 119.71(16) . . ?
C42 N2 C46 119.1(2) . . ?
C46 N2 Pd1 121.16(16) . . ?
C1 C2 C38 121.16(19) . . ?
C3 C2 C1 117.61(18) . . ?
C3 C2 C38 121.22(18) . . ?
C2 C3 H3 118.1 . . ?
C4 C3 C2 123.80(18) . . ?
C4 C3 H3 118.1 . . ?
C31 O4 C32 116.88(17) . . ?
C3 C4 C34 123.46(19) . . ?
C5 C4 C3 117.12(19) . . ?
C5 C4 C34 119.39(19) . . ?
C4 C5 H5 119.3 . . ?
C6 C5 C4 121.32(19) . . ?
C6 C5 H5 119.3 . . ?
C1 C6 C7 118.27(18) . . ?
C5 C6 C1 121.22(18) . . ?
C5 C6 C7 120.25(17) . . ?
N1 C7 H7A 108.5 . . ?
N1 C7 H7B 108.5 . . ?
C6 C7 N1 115.25(17) . . ?
C6 C7 H7A 108.5 . . ?
C6 C7 H7B 108.5 . . ?
H7A C7 H7B 107.5 . . ?
N1 C8 H8A 108.4 . . ?
N1 C8 H8B 108.4 . . ?
H8A C8 H8B 107.4 . . ?
C9 C8 N1 115.6(2) . . ?
C9 C8 H8A 108.4 . . ?
C9 C8 H8B 108.4 . . ?
C10 C9 C8 122.01(19) . . ?
C14 C9 C8 116.86(19) . . ?
C14 C9 C10 120.9(2) . . ?
O2 C10 C9 122.02(19) . . ?
O2 C10 C11 119.8(2) . . ?
C9 C10 C11 118.2(2) . . ?
C10 C11 C19 121.4(2) . . ?
C12 C11 C10 118.1(2) . . ?
C12 C11 C19 120.5(2) . . ?
C11 C12 H12 117.9 . . ?
C11 C12 C13 124.2(2) . . ?
C13 C12 H12 117.9 . . ?
C12 C13 C15 121.5(2) . . ?
C14 C13 C12 116.3(2) . . ?
C14 C13 C15 122.2(2) . . ?
C9 C14 H14 118.9 . . ?
C13 C14 C9 122.2(2) . . ?
C13 C14 H14 118.9 . . ?
C16 C15 C13 109.1(2) . . ?
C16 C15 C17 109.1(2) . . ?
C16 C15 C18 109.3(2) . . ?
C17 C15 C13 111.2(2) . . ?
C17 C15 C18 107.2(2) . . ?
C18 C15 C13 110.9(2) . . ?
C15 C16 H16A 109.5 . . ?
C15 C16 H16B 109.5 . . ?
C15 C16 H16C 109.5 . . ?
H16A C16 H16B 109.5 . . ?
H16A C16 H16C 109.5 . . ?
H16B C16 H16C 109.5 . . ?
C15 C17 H17A 109.5 . . ?
C15 C17 H17B 109.5 . . ?
C15 C17 H17C 109.5 . . ?
H17A C17 H17B 109.5 . . ?
H17A C17 H17C 109.5 . . ?
H17B C17 H17C 109.5 . . ?
C15 C18 H18A 109.5 . . ?
C15 C18 H18B 109.5 . . ?
C15 C18 H18C 109.5 . . ?
H18A C18 H18B 109.5 . . ?
H18A C18 H18C 109.5 . . ?
H18B C18 H18C 109.5 . . ?
C11 C19 C20 111.14(19) . . ?
C11 C19 C21 112.9(2) . . ?
C11 C19 C22 108.64(19) . . ?
C20 C19 C21 106.1(2) . . ?
C20 C19 C22 110.9(2) . . ?
C22 C19 C21 107.2(2) . . ?
C19 C20 H20A 109.5 . . ?
C19 C20 H20B 109.5 . . ?
C19 C20 H20C 109.5 . . ?
H20A C20 H20B 109.5 . . ?
H20A C20 H20C 109.5 . . ?
H20B C20 H20C 109.5 . . ?
C19 C21 H21A 109.5 . . ?
C19 C21 H21B 109.5 . . ?
C19 C21 H21C 109.5 . . ?
H21A C21 H21B 109.5 . . ?
H21A C21 H21C 109.5 . . ?
H21B C21 H21C 109.5 . . ?
C19 C22 H22A 109.5 . . ?
C19 C22 H22B 109.5 . . ?
C19 C22 H22C 109.5 . . ?
H22A C22 H22B 109.5 . . ?
H22A C22 H22C 109.5 . . ?
H22B C22 H22C 109.5 . . ?
N1 C23 H23 106.6 . . ?
N1 C23 C24 114.26(17) . . ?
N1 C23 C31 111.73(17) . . ?
C24 C23 H23 106.6 . . ?
C31 C23 H23 106.6 . . ?
C31 C23 C24 110.41(18) . . ?
C23 C24 H24A 109.5 . . ?
C23 C24 H24B 109.5 . . ?
H24A C24 H24B 108.1 . . ?
C25 C24 C23 110.79(18) . . ?
C25 C24 H24A 109.5 . . ?
C25 C24 H24B 109.5 . . ?
C26 C25 C24 119.8(2) . . ?
C26 C25 C30 118.6(2) . . ?
C30 C25 C24 121.5(2) . . ?
C25 C26 H26 119.7 . . ?
C27 C26 C25 120.6(2) . . ?
C27 C26 H26 119.7 . . ?
C26 C27 H27 119.9 . . ?
C26 C27 C28 120.3(2) . . ?
C28 C27 H27 119.9 . . ?
C27 C28 H28 120.3 . . ?
C29 C28 C27 119.4(2) . . ?
C29 C28 H28 120.3 . . ?
C28 C29 H29 119.7 . . ?
C28 C29 C30 120.6(3) . . ?
C30 C29 H29 119.7 . . ?
C25 C30 H30 119.8 . . ?
C29 C30 C25 120.4(2) . . ?
C29 C30 H30 119.8 . . ?
O3 C31 O4 124.3(2) . . ?
O3 C31 C23 125.7(2) . . ?
O4 C31 C23 109.99(18) . . ?
O4 C32 H32A 110.5 . . ?
O4 C32 H32B 110.5 . . ?
O4 C32 C33 106.06(18) . . ?
H32A C32 H32B 108.7 . . ?
C33 C32 H32A 110.5 . . ?
C33 C32 H32B 110.5 . . ?
C32 C33 H33A 109.5 . . ?
C32 C33 H33B 109.5 . . ?
C32 C33 H33C 109.5 . . ?
H33A C33 H33B 109.5 . . ?
H33A C33 H33C 109.5 . . ?
H33B C33 H33C 109.5 . . ?
C4 C34 C36 109.76(19) . . ?
C35 C34 C4 109.14(19) . . ?
C35 C34 C36 108.9(2) . . ?
C37 C34 C4 112.46(18) . . ?
C37 C34 C35 108.32(19) . . ?
C37 C34 C36 108.24(18) . . ?
C34 C35 H35A 109.5 . . ?
C34 C35 H35B 109.5 . . ?
C34 C35 H35C 109.5 . . ?
H35A C35 H35B 109.5 . . ?
H35A C35 H35C 109.5 . . ?
H35B C35 H35C 109.5 . . ?
C34 C36 H36A 109.5 . . ?
C34 C36 H36B 109.5 . . ?
C34 C36 H36C 109.5 . . ?
H36A C36 H36B 109.5 . . ?
H36A C36 H36C 109.5 . . ?
H36B C36 H36C 109.5 . . ?
C34 C37 H37A 109.5 . . ?
C34 C37 H37B 109.5 . . ?
C34 C37 H37C 109.5 . . ?
H37A C37 H37B 109.5 . . ?
H37A C37 H37C 109.5 . . ?
H37B C37 H37C 109.5 . . ?
C2 C38 C40 110.01(18) . . ?
C39 C38 C2 109.65(19) . . ?
C39 C38 C40 110.2(2) . . ?
C41 C38 C2 112.43(18) . . ?
C41 C38 C39 107.59(18) . . ?
C41 C38 C40 106.96(19) . . ?
C38 C39 H39A 109.5 . . ?
C38 C39 H39B 109.5 . . ?
C38 C39 H39C 109.5 . . ?
H39A C39 H39B 109.5 . . ?
H39A C39 H39C 109.5 . . ?
H39B C39 H39C 109.5 . . ?
C38 C40 H40A 109.5 . . ?
C38 C40 H40B 109.5 . . ?
C38 C40 H40C 109.5 . . ?
H40A C40 H40B 109.5 . . ?
H40A C40 H40C 109.5 . . ?
H40B C40 H40C 109.5 . . ?
C38 C41 H41A 109.5 . . ?
C38 C41 H41B 109.5 . . ?
C38 C41 H41C 109.5 . . ?
H41A C41 H41B 109.5 . . ?
H41A C41 H41C 109.5 . . ?
H41B C41 H41C 109.5 . . ?
N2 C42 H42 119.1 . . ?
N2 C42 C43 121.8(2) . . ?
C43 C42 H42 119.1 . . ?
C42 C43 H43 120.5 . . ?
C42 C43 C44 119.1(3) . . ?
C44 C43 H43 120.5 . . ?
C43 C44 H44 120.5 . . ?
C45 C44 C43 119.0(2) . . ?
C45 C44 H44 120.5 . . ?
C44 C45 H45 120.5 . . ?
C44 C45 C46 119.1(2) . . ?
C46 C45 H45 120.5 . . ?
N2 C46 C45 121.8(2) . . ?
N2 C46 H46 119.1 . . ?
C45 C46 H46 119.1 . . ?

loop_
_geom_bond_atom_site_label_1
_geom_bond_atom_site_label_2
_geom_bond_distance
_geom_bond_site_symmetry_2
_geom_bond_publ_flag
Pd1 O1 2.0062(15) . ?
Pd1 N1 2.0616(17) . ?
Pd1 O2 2.0107(15) . ?
Pd1 N2 2.0527(19) . ?
O1 C1 1.342(3) . ?
N1 C7 1.500(3) . ?
N1 C8 1.508(3) . ?
N1 C23 1.508(3) . ?
C1 C2 1.422(3) . ?
C1 C6 1.409(3) . ?
O2 C10 1.341(3) . ?
N2 C42 1.341(3) . ?
N2 C46 1.342(3) . ?
C2 C3 1.402(3) . ?
C2 C38 1.538(3) . ?
O3 C31 1.200(3) . ?
C3 H3 0.9500 . ?
C3 C4 1.397(3) . ?
O4 C31 1.341(3) . ?
O4 C32 1.459(3) . ?
C4 C5 1.393(3) . ?
C4 C34 1.538(3) . ?
C5 H5 0.9500 . ?
C5 C6 1.385(3) . ?
C6 C7 1.497(3) . ?
C7 H7A 0.9900 . ?
C7 H7B 0.9900 . ?
C8 H8A 0.9900 . ?
C8 H8B 0.9900 . ?
C8 C9 1.499(3) . ?
C9 C10 1.408(3) . ?
C9 C14 1.391(3) . ?
C10 C11 1.425(3) . ?
C11 C12 1.395(3) . ?
C11 C19 1.537(3) . ?
C12 H12 0.9500 . ?
C12 C13 1.400(4) . ?
C13 C14 1.386(3) . ?
C13 C15 1.537(3) . ?
C14 H14 0.9500 . ?
C15 C16 1.525(4) . ?
C15 C17 1.532(4) . ?
C15 C18 1.533(3) . ?
C16 H16A 0.9800 . ?
C16 H16B 0.9800 . ?
C16 H16C 0.9800 . ?
C17 H17A 0.9800 . ?
C17 H17B 0.9800 . ?
C17 H17C 0.9800 . ?
C18 H18A 0.9800 . ?
C18 H18B 0.9800 . ?
C18 H18C 0.9800 . ?
C19 C20 1.539(3) . ?
C19 C21 1.542(3) . ?
C19 C22 1.541(4) . ?
C20 H20A 0.9800 . ?
C20 H20B 0.9800 . ?
C20 H20C 0.9800 . ?
C21 H21A 0.9800 . ?
C21 H21B 0.9800 . ?
C21 H21C 0.9800 . ?
C22 H22A 0.9800 . ?
C22 H22B 0.9800 . ?
C22 H22C 0.9800 . ?
C23 H23 1.0000 . ?
C23 C24 1.535(3) . ?
C23 C31 1.533(3) . ?
C24 H24A 0.9900 . ?
C24 H24B 0.9900 . ?
C24 C25 1.510(3) . ?
C25 C26 1.389(4) . ?
C25 C30 1.395(4) . ?
C26 H26 0.9500 . ?
C26 C27 1.387(4) . ?
C27 H27 0.9500 . ?
C27 C28 1.388(4) . ?
C28 H28 0.9500 . ?
C28 C29 1.376(4) . ?
C29 H29 0.9500 . ?
C29 C30 1.387(5) . ?
C30 H30 0.9500 . ?
C32 H32A 0.9900 . ?
C32 H32B 0.9900 . ?
C32 C33 1.507(4) . ?
C33 H33A 0.9800 . ?
C33 H33B 0.9800 . ?
C33 H33C 0.9800 . ?
C34 C35 1.536(3) . ?
C34 C36 1.541(4) . ?
C34 C37 1.533(3) . ?
C35 H35A 0.9800 . ?
C35 H35B 0.9800 . ?
C35 H35C 0.9800 . ?
C36 H36A 0.9800 . ?
C36 H36B 0.9800 . ?
C36 H36C 0.9800 . ?
C37 H37A 0.9800 . ?
C37 H37B 0.9800 . ?
C37 H37C 0.9800 . ?
C38 C39 1.538(3) . ?
C38 C40 1.539(3) . ?
C38 C41 1.535(3) . ?
C39 H39A 0.9800 . ?
C39 H39B 0.9800 . ?
C39 H39C 0.9800 . ?
C40 H40A 0.9800 . ?
C40 H40B 0.9800 . ?
C40 H40C 0.9800 . ?
C41 H41A 0.9800 . ?
C41 H41B 0.9800 . ?
C41 H41C 0.9800 . ?
C42 H42 0.9500 . ?
C42 C43 1.383(3) . ?
C43 H43 0.9500 . ?
C43 C44 1.384(5) . ?
C44 H44 0.9500 . ?
C44 C45 1.379(4) . ?
C45 H45 0.9500 . ?
C45 C46 1.384(4) . ?
C46 H46 0.9500 . ?

loop_
_geom_torsion_atom_site_label_1
_geom_torsion_atom_site_label_2
_geom_torsion_atom_site_label_3
_geom_torsion_atom_site_label_4
_geom_torsion
_geom_torsion_site_symmetry_1
_geom_torsion_site_symmetry_2
_geom_torsion_site_symmetry_3
_geom_torsion_site_symmetry_4
_geom_torsion_publ_flag
Pd1 O1 C1 C2 141.53(16) . . . . ?
Pd1 O1 C1 C6 -41.9(3) . . . . ?
Pd1 N1 C7 C6 -59.7(2) . . . . ?
Pd1 N1 C8 C9 73.1(2) . . . . ?
Pd1 N1 C23 C24 43.6(2) . . . . ?
Pd1 N1 C23 C31 169.89(13) . . . . ?
Pd1 O2 C10 C9 -0.1(3) . . . . ?
Pd1 O2 C10 C11 179.64(15) . . . . ?
Pd1 N2 C42 C43 -179.98(19) . . . . ?
Pd1 N2 C46 C45 178.94(19) . . . . ?
O1 C1 C2 C3 -179.3(2) . . . . ?
O1 C1 C2 C38 2.2(3) . . . . ?
O1 C1 C6 C5 179.0(2) . . . . ?
O1 C1 C6 C7 -6.7(3) . . . . ?
N1 C8 C9 C10 -49.5(3) . . . . ?
N1 C8 C9 C14 135.3(2) . . . . ?
N1 C23 C24 C25 -150.89(19) . . . . ?
N1 C23 C31 O3 -111.4(2) . . . . ?
N1 C23 C31 O4 68.3(2) . . . . ?
C1 C2 C3 C4 -1.1(4) . . . . ?
C1 C2 C38 C39 -63.3(3) . . . . ?
C1 C2 C38 C40 58.0(3) . . . . ?
C1 C2 C38 C41 177.0(2) . . . . ?
C1 C6 C7 N1 64.8(3) . . . . ?
O2 C10 C11 C12 179.4(2) . . . . ?
O2 C10 C11 C19 -3.5(3) . . . . ?
N2 C42 C43 C44 1.0(4) . . . . ?
C2 C1 C6 C5 -4.4(4) . . . . ?
C2 C1 C6 C7 169.9(2) . . . . ?
C2 C3 C4 C5 -1.9(4) . . . . ?
C2 C3 C4 C34 -179.8(2) . . . . ?
C3 C2 C38 C39 118.3(3) . . . . ?
C3 C2 C38 C40 -120.4(2) . . . . ?
C3 C2 C38 C41 -1.4(3) . . . . ?
C3 C4 C5 C6 1.7(4) . . . . ?
C3 C4 C34 C35 -121.3(3) . . . . ?
C3 C4 C34 C36 119.4(3) . . . . ?
C3 C4 C34 C37 -1.1(3) . . . . ?
C4 C5 C6 C1 1.4(4) . . . . ?
C4 C5 C6 C7 -172.8(2) . . . . ?
C5 C4 C34 C35 60.8(3) . . . . ?
C5 C4 C34 C36 -58.4(3) . . . . ?
C5 C4 C34 C37 -179.0(2) . . . . ?
C5 C6 C7 N1 -120.9(2) . . . . ?
C6 C1 C2 C3 4.1(3) . . . . ?
C6 C1 C2 C38 -174.3(2) . . . . ?
C7 N1 C8 C9 -172.09(18) . . . . ?
C7 N1 C23 C24 -80.6(2) . . . . ?
C7 N1 C23 C31 45.6(2) . . . . ?
C8 N1 C7 C6 -169.44(18) . . . . ?
C8 N1 C23 C24 157.86(17) . . . . ?
C8 N1 C23 C31 -75.9(2) . . . . ?
C8 C9 C10 O2 5.1(3) . . . . ?
C8 C9 C10 C11 -174.7(2) . . . . ?
C8 C9 C14 C13 174.9(2) . . . . ?
C9 C10 C11 C12 -0.8(3) . . . . ?
C9 C10 C11 C19 176.3(2) . . . . ?
C10 C9 C14 C13 -0.3(3) . . . . ?
C10 C11 C12 C13 1.2(3) . . . . ?
C10 C11 C19 C20 60.7(3) . . . . ?
C10 C11 C19 C21 179.7(2) . . . . ?
C10 C11 C19 C22 -61.6(3) . . . . ?
C11 C12 C13 C14 -1.2(3) . . . . ?
C11 C12 C13 C15 -179.0(2) . . . . ?
C12 C11 C19 C20 -122.3(2) . . . . ?
C12 C11 C19 C21 -3.3(3) . . . . ?
C12 C11 C19 C22 115.4(2) . . . . ?
C12 C13 C14 C9 0.7(3) . . . . ?
C12 C13 C15 C16 84.3(3) . . . . ?
C12 C13 C15 C17 -155.4(3) . . . . ?
C12 C13 C15 C18 -36.2(3) . . . . ?
C14 C9 C10 O2 -179.9(2) . . . . ?
C14 C9 C10 C11 0.3(3) . . . . ?
C14 C13 C15 C16 -93.4(3) . . . . ?
C14 C13 C15 C17 27.0(3) . . . . ?
C14 C13 C15 C18 146.2(3) . . . . ?
C15 C13 C14 C9 178.5(2) . . . . ?
C19 C11 C12 C13 -175.8(2) . . . . ?
C23 N1 C7 C6 66.0(2) . . . . ?
C23 N1 C8 C9 -47.1(2) . . . . ?
C23 C24 C25 C26 62.3(3) . . . . ?
C23 C24 C25 C30 -118.9(2) . . . . ?
C24 C23 C31 O3 17.0(3) . . . . ?
C24 C23 C31 O4 -163.33(18) . . . . ?
C24 C25 C26 C27 177.5(2) . . . . ?
C24 C25 C30 C29 -177.3(3) . . . . ?
C25 C26 C27 C28 0.6(4) . . . . ?
C26 C25 C30 C29 1.6(3) . . . . ?
C26 C27 C28 C29 0.0(4) . . . . ?
C27 C28 C29 C30 0.2(4) . . . . ?
C28 C29 C30 C25 -1.0(4) . . . . ?
C30 C25 C26 C27 -1.4(4) . . . . ?
C31 O4 C32 C33 -166.8(2) . . . . ?
C31 C23 C24 C25 82.2(2) . . . . ?
C32 O4 C31 O3 -0.3(3) . . . . ?
C32 O4 C31 C23 179.98(18) . . . . ?
C34 C4 C5 C6 179.8(2) . . . . ?
C38 C2 C3 C4 177.4(2) . . . . ?
C42 N2 C46 C45 -0.9(4) . . . . ?
C42 C43 C44 C45 -0.8(4) . . . . ?
C43 C44 C45 C46 -0.2(4) . . . . ?
C44 C45 C46 N2 1.1(4) . . . . ?
C46 N2 C42 C43 -0.1(3) . . . . ?

loop_
_twin_individual_id
_twin_individual_mass_fraction_refined
1 0.974(4)
2 0.026(4)
